data_7157900
loop_
_publ_author_name
'Teixeira, F\'atima C'
'Lucas, Carla'
'Curto, M Jo\~ao M'
'Andr\'e, V\^ania'
'Duarte, M. Teresa'
'Teixeira, Ant\'onio P S'

_publ_section_title
;
 Synthesis of novel pyrazolo[3,4-b]quinolinebisphosphonic acids and an
 unexpected intramolecular cyclization and phosphonylation reaction.
;
_journal_issue 11
_journal_name_full 'Organic &amp; biomolecular chemistry'
_journal_page_first 2533
_journal_page_last 2545
_journal_paper_doi 10.1039/d1ob00025j
_journal_volume 19
_journal_year 2021
_chemical_formula_sum 'C17 H20 N3 O4 P'
_chemical_formula_weight 361.33
_space_group_crystal_system monoclinic
_space_group_IT_number 14
_space_group_name_Hall '-P 2yn'
_space_group_name_H-M_alt 'P 1 21/n 1'
_atom_sites_solution_hydrogens geom
_audit_creation_method SHELXL-2014/7
_audit_update_record
;
2021-01-05 deposited with the CCDC.	2021-02-22 downloaded from the CCDC.
;
_cell_angle_alpha 90
_cell_angle_beta 98.470(6)
_cell_angle_gamma 90
_cell_formula_units_Z 4
_cell_length_a 7.8318(10)
_cell_length_b 10.2797(13)
_cell_length_c 21.689(3)
_cell_measurement_reflns_used 30838
_cell_measurement_temperature 296(2)
_cell_measurement_theta_max 25.242
_cell_measurement_theta_min 2.744
_cell_volume 1727.1(4)
_computing_cell_refinement 'BRUKER SMART (Bruker, 2014)'
_computing_data_collection 'BRUKER SMART (Bruker, 2014)'
_computing_data_reduction 'BRUKER SAINT (Bruker, 2014)'
_computing_molecular_graphics 'Mercury 2020.1'
_computing_structure_refinement 'SHELXL-2014/7 (Sheldrick, 2014)'
_computing_structure_solution 'SHELXT 2014/4 (Sheldrick, 2015)'
_diffrn_ambient_temperature 296(2)
_diffrn_measured_fraction_theta_full 0.998
_diffrn_measured_fraction_theta_max 0.996
_diffrn_measurement_device_type 'CCD area detector'
_diffrn_measurement_method 'phi and omega scans'
_diffrn_radiation_monochromator graphite
_diffrn_radiation_source 'fine-focus sealed tube'
_diffrn_radiation_type MoK\a
_diffrn_radiation_wavelength 0.71073
_diffrn_reflns_av_R_equivalents 0.1115
_diffrn_reflns_av_unetI/netI 0.1161
_diffrn_reflns_Laue_measured_fraction_full 0.998
_diffrn_reflns_Laue_measured_fraction_max 0.996
_diffrn_reflns_limit_h_max 10
_diffrn_reflns_limit_h_min -10
_diffrn_reflns_limit_k_max 13
_diffrn_reflns_limit_k_min -14
_diffrn_reflns_limit_l_max 26
_diffrn_reflns_limit_l_min -30
_diffrn_reflns_number 30838
_diffrn_reflns_point_group_measured_fraction_full 0.998
_diffrn_reflns_point_group_measured_fraction_max 0.996
_diffrn_reflns_theta_full 25.242
_diffrn_reflns_theta_max 29.605
_diffrn_reflns_theta_min 2.744
_exptl_absorpt_coefficient_mu 0.187
_exptl_absorpt_correction_T_max 0.9774
_exptl_absorpt_correction_T_min 0.968
_exptl_absorpt_correction_type multi-scan
_exptl_absorpt_process_details 'SADABS (Bruker,2014)'
_exptl_crystal_colour colourless
_exptl_crystal_density_diffrn 1.390
_exptl_crystal_description block
_exptl_crystal_F_000 760
_exptl_crystal_size_max 0.13
_exptl_crystal_size_mid 0.06
_exptl_crystal_size_min 0.06
_refine_diff_density_max 0.446
_refine_diff_density_min -0.352
_refine_diff_density_rms 0.089
_refine_ls_extinction_method none
_refine_ls_goodness_of_fit_ref 1.040
_refine_ls_hydrogen_treatment constr
_refine_ls_matrix_type full
_refine_ls_number_parameters 226
_refine_ls_number_reflns 4838
_refine_ls_number_restraints 0
_refine_ls_restrained_S_all 1.040
_refine_ls_R_factor_all 0.1096
_refine_ls_R_factor_gt 0.0825
_refine_ls_shift/su_max 0.000
_refine_ls_shift/su_mean 0.000
_refine_ls_structure_factor_coef Fsqd
_refine_ls_weighting_details 'w=1/[\s^2^(Fo^2^)+(0.1213P)^2^+0.5419P] where P=(Fo^2^+2Fc^2^)/3'
_refine_ls_weighting_scheme calc
_refine_ls_wR_factor_gt 0.2171
_refine_ls_wR_factor_ref 0.2458
_reflns_Friedel_coverage 0.000
_reflns_number_gt 3362
_reflns_number_total 4838
_reflns_threshold_expression 'I > 2\s(I)'
_cod_data_source_file d1ob00025j2.cif
_cod_data_source_block 1
_cod_depositor_comments 'Adding full bibliography for 7157899--7157900.cif.'
_cod_original_sg_symbol_H-M 'P 21/n'
_cod_database_code 7157900
_shelx_shelxl_version_number 2014/7
_shelx_space_group_comment
;
The symmetry employed for this shelxl refinement is uniquely defined
by the following loop, which should always be used as a source of
symmetry information in preference to the above space-group names.
They are only intended as comments.
;

loop_
_space_group_symop_operation_xyz
'x, y, z'
'-x+1/2, y+1/2, -z+1/2'
'-x, -y, -z'
'x-1/2, -y-1/2, z-1/2'

loop_
_atom_site_label
_atom_site_type_symbol
_atom_site_fract_x
_atom_site_fract_y
_atom_site_fract_z
_atom_site_U_iso_or_equiv
_atom_site_adp_type
_atom_site_occupancy
_atom_site_site_symmetry_order
_atom_site_calc_flag
_atom_site_refinement_flags_posn
_atom_site_refinement_flags_adp
_atom_site_refinement_flags_occupancy
_atom_site_disorder_assembly
_atom_site_disorder_group
P1 P 0.57070(8) 0.40041(7) 0.39382(3) 0.0392(2) Uani 1 1 d . . . . .
O2 O 0.5973(3) 0.3874(2) 0.32881(8) 0.0523(5) Uani 1 1 d . . . . .
O4 O 0.6241(3) 0.2790(2) 0.43623(9) 0.0586(6) Uani 1 1 d . . . . .
O3 O 0.6701(2) 0.5176(2) 0.42939(9) 0.0567(5) Uani 1 1 d . . . . .
N9 N 0.0825(3) 0.4144(2) 0.29229(10) 0.0397(5) Uani 1 1 d . . . . .
O1 O -0.0835(4) 0.4748(3) 0.20098(12) 0.0872(8) Uani 1 1 d . . . . .
N1 N 0.0662(3) 0.1892(2) 0.32221(12) 0.0548(6) Uani 1 1 d . . . . .
C4 C 0.3484(3) 0.4273(2) 0.40629(11) 0.0371(5) Uani 1 1 d . . . . .
H4 H 0.3454 0.4418 0.4508 0.044 Uiso 1 1 calc R U . . .
C3A C 0.2458(3) 0.3092(2) 0.38545(11) 0.0409(5) Uani 1 1 d . . . . .
C9A C 0.1299(3) 0.3100(2) 0.33217(11) 0.0388(5) Uani 1 1 d . . . . .
C4A C 0.2729(3) 0.5457(2) 0.36935(11) 0.0361(5) Uani 1 1 d . . . . .
C8A C 0.1545(3) 0.5384(2) 0.31395(11) 0.0369(5) Uani 1 1 d . . . . .
N2 N 0.1367(4) 0.1061(2) 0.36771(16) 0.0691(8) Uani 1 1 d . . . . .
C8 C 0.1004(4) 0.6536(3) 0.28189(14) 0.0512(7) Uani 1 1 d . . . . .
H8 H 0.0259 0.6491 0.2444 0.061 Uiso 1 1 calc R U . . .
C5 C 0.3239(4) 0.6688(3) 0.39205(14) 0.0492(6) Uani 1 1 d . . . . .
H5 H 0.3980 0.6752 0.4296 0.059 Uiso 1 1 calc R U . . .
C6 C 0.2682(4) 0.7813(3) 0.36079(17) 0.0611(8) Uani 1 1 d . . . . .
H6 H 0.3052 0.8622 0.3767 0.073 Uiso 1 1 calc R U . . .
C7 C 0.1564(4) 0.7718(3) 0.30529(16) 0.0610(8) Uani 1 1 d . . . . .
H7 H 0.1188 0.8471 0.2836 0.073 Uiso 1 1 calc R U . . .
C10 C -0.0430(4) 0.3930(3) 0.24004(14) 0.0548(7) Uani 1 1 d . . . . .
C3 C 0.2436(4) 0.1793(3) 0.40542(16) 0.0577(7) Uani 1 1 d . . . . .
H3 H 0.3104 0.1483 0.4414 0.069 Uiso 1 1 calc R U . . .
C12 C -0.0420(5) 0.1507(4) 0.26541(18) 0.0731(10) Uani 1 1 d . . . . .
H12A H -0.1230 0.0844 0.2743 0.088 Uiso 1 1 calc R U . . .
H12B H 0.0284 0.1150 0.2362 0.088 Uiso 1 1 calc R U . . .
C13 C 0.8325(5) 0.5624(4) 0.4136(2) 0.0739(10) Uani 1 1 d . . . . .
H13A H 0.8258 0.5675 0.3686 0.089 Uiso 1 1 calc R U . . .
H13B H 0.9232 0.5013 0.4291 0.089 Uiso 1 1 calc R U . . .
C11 C -0.1360(5) 0.2662(4) 0.23827(19) 0.0767(11) Uani 1 1 d . . . . .
H11A H -0.2358 0.2780 0.2593 0.092 Uiso 1 1 calc R U . . .
H11B H -0.1789 0.2468 0.1950 0.092 Uiso 1 1 calc R U . . .
C15 C 0.7402(6) 0.1810(4) 0.4196(2) 0.0870(12) Uani 1 1 d . . . . .
H15A H 0.7016 0.1522 0.3772 0.104 Uiso 1 1 calc R U . . .
H15B H 0.8546 0.2181 0.4211 0.104 Uiso 1 1 calc R U . . .
C14 C 0.8724(7) 0.6887(5) 0.4407(2) 0.1134(19) Uani 1 1 d . . . . .
H14A H 0.9806 0.7182 0.4300 0.170 Uiso 1 1 calc R U . . .
H14B H 0.7829 0.7490 0.4248 0.170 Uiso 1 1 calc R U . . .
H14C H 0.8801 0.6830 0.4852 0.170 Uiso 1 1 calc R U . . .
C16 C 0.7484(7) 0.0714(4) 0.4609(2) 0.1028(16) Uani 1 1 d . . . . .
H16A H 0.8267 0.0078 0.4487 0.154 Uiso 1 1 calc R U . . .
H16B H 0.7884 0.0994 0.5028 0.154 Uiso 1 1 calc R U . . .
H16C H 0.6356 0.0336 0.4590 0.154 Uiso 1 1 calc R U . . .

loop_
_atom_site_aniso_label
_atom_site_aniso_U_11
_atom_site_aniso_U_22
_atom_site_aniso_U_33
_atom_site_aniso_U_23
_atom_site_aniso_U_13
_atom_site_aniso_U_12
P1 0.0390(4) 0.0465(4) 0.0318(3) 0.0005(2) 0.0037(2) 0.0061(3)
O2 0.0568(12) 0.0653(12) 0.0359(10) -0.0006(8) 0.0102(8) 0.0110(9)
O4 0.0621(12) 0.0642(13) 0.0486(11) 0.0134(9) 0.0055(9) 0.0261(10)
O3 0.0445(10) 0.0745(14) 0.0522(11) -0.0143(10) 0.0110(8) -0.0130(9)
N9 0.0364(10) 0.0443(11) 0.0380(10) -0.0031(8) 0.0043(8) 0.0020(8)
O1 0.0906(19) 0.099(2) 0.0613(15) 0.0035(14) -0.0240(13) 0.0144(16)
N1 0.0535(14) 0.0403(12) 0.0723(17) -0.0129(11) 0.0146(12) -0.0075(10)
C4 0.0418(12) 0.0380(12) 0.0321(11) 0.0009(9) 0.0080(9) 0.0023(9)
C3A 0.0436(13) 0.0355(12) 0.0444(13) 0.0051(10) 0.0097(10) 0.0031(10)
C9A 0.0372(12) 0.0328(11) 0.0488(13) -0.0055(9) 0.0139(10) -0.0023(9)
C4A 0.0374(11) 0.0316(11) 0.0406(12) 0.0012(9) 0.0102(9) 0.0028(9)
C8A 0.0326(11) 0.0374(12) 0.0422(12) 0.0019(9) 0.0110(9) 0.0048(9)
N2 0.0715(18) 0.0350(12) 0.104(2) 0.0032(13) 0.0213(16) -0.0033(12)
C8 0.0494(15) 0.0490(15) 0.0560(16) 0.0148(13) 0.0106(12) 0.0138(12)
C5 0.0520(15) 0.0407(14) 0.0557(16) -0.0057(11) 0.0103(12) -0.0022(11)
C6 0.070(2) 0.0317(13) 0.086(2) 0.0000(14) 0.0250(17) -0.0002(12)
C7 0.0664(19) 0.0404(14) 0.080(2) 0.0193(14) 0.0219(16) 0.0122(13)
C10 0.0456(15) 0.072(2) 0.0450(15) -0.0110(13) 0.0013(11) 0.0087(13)
C3 0.0606(18) 0.0393(14) 0.075(2) 0.0119(13) 0.0148(14) 0.0035(12)
C12 0.067(2) 0.066(2) 0.088(3) -0.0342(19) 0.0130(17) -0.0178(17)
C13 0.0549(19) 0.083(2) 0.089(3) -0.004(2) 0.0265(18) -0.0113(17)
C11 0.0556(19) 0.095(3) 0.077(2) -0.036(2) 0.0015(16) -0.0170(18)
C15 0.103(3) 0.065(2) 0.096(3) 0.013(2) 0.025(2) 0.040(2)
C14 0.119(4) 0.116(4) 0.117(4) -0.046(3) 0.057(3) -0.063(3)
C16 0.124(4) 0.067(2) 0.116(4) 0.027(2) 0.010(3) 0.033(3)

loop_
_atom_type_symbol
_atom_type_description
_atom_type_scat_dispersion_real
_atom_type_scat_dispersion_imag
_atom_type_scat_source
C C 0.0033 0.0016 'International Tables Vol C Tables 4.2.6.8 and 6.1.1.4'
H H 0.0000 0.0000 'International Tables Vol C Tables 4.2.6.8 and 6.1.1.4'
N N 0.0061 0.0033 'International Tables Vol C Tables 4.2.6.8 and 6.1.1.4'
O O 0.0106 0.0060 'International Tables Vol C Tables 4.2.6.8 and 6.1.1.4'
P P 0.1023 0.0942 'International Tables Vol C Tables 4.2.6.8 and 6.1.1.4'

loop_
_geom_angle_atom_site_label_1
_geom_angle_atom_site_label_2
_geom_angle_atom_site_label_3
_geom_angle
_geom_angle_site_symmetry_1
_geom_angle_site_symmetry_3
_geom_angle_publ_flag
O2 P1 O4 115.39(12) . . ?
O2 P1 O3 114.36(12) . . ?
O4 P1 O3 104.58(13) . . ?
O2 P1 C4 115.62(11) . . ?
O4 P1 C4 102.21(11) . . ?
O3 P1 C4 103.04(11) . . ?
C15 O4 P1 122.2(2) . . ?
C13 O3 P1 121.2(2) . . ?
C9A N9 C10 118.1(2) . . ?
C9A N9 C8A 114.99(19) . . ?
C10 N9 C8A 126.4(2) . . ?
C9A N1 N2 111.3(2) . . ?
C9A N1 C12 123.2(3) . . ?
N2 N1 C12 124.9(3) . . ?
C3A C4 C4A 109.9(2) . . ?
C3A C4 P1 108.41(16) . . ?
C4A C4 P1 110.37(15) . . ?
C3A C4 H4 109.4 . . ?
C4A C4 H4 109.4 . . ?
P1 C4 H4 109.4 . . ?
C9A C3A C3 103.3(2) . . ?
C9A C3A C4 121.0(2) . . ?
C3 C3A C4 135.4(3) . . ?
N1 C9A C3A 108.5(2) . . ?
N1 C9A N9 123.6(2) . . ?
C3A C9A N9 128.0(2) . . ?
C5 C4A C8A 117.9(2) . . ?
C5 C4A C4 118.0(2) . . ?
C8A C4A C4 124.1(2) . . ?
C8 C8A C4A 119.3(2) . . ?
C8 C8A N9 120.5(2) . . ?
C4A C8A N9 120.1(2) . . ?
C3 N2 N1 104.2(2) . . ?
C7 C8 C8A 120.6(3) . . ?
C7 C8 H8 119.7 . . ?
C8A C8 H8 119.7 . . ?
C6 C5 C4A 122.3(3) . . ?
C6 C5 H5 118.9 . . ?
C4A C5 H5 118.9 . . ?
C5 C6 C7 118.8(3) . . ?
C5 C6 H6 120.6 . . ?
C7 C6 H6 120.6 . . ?
C8 C7 C6 120.9(3) . . ?
C8 C7 H7 119.5 . . ?
C6 C7 H7 119.5 . . ?
O1 C10 N9 122.7(3) . . ?
O1 C10 C11 121.1(3) . . ?
N9 C10 C11 116.0(3) . . ?
N2 C3 C3A 112.8(3) . . ?
N2 C3 H3 123.6 . . ?
C3A C3 H3 123.6 . . ?
N1 C12 C11 108.4(3) . . ?
N1 C12 H12A 110.0 . . ?
C11 C12 H12A 110.0 . . ?
N1 C12 H12B 110.0 . . ?
C11 C12 H12B 110.0 . . ?
H12A C12 H12B 108.4 . . ?
O3 C13 C14 109.7(3) . . ?
O3 C13 H13A 109.7 . . ?
C14 C13 H13A 109.7 . . ?
O3 C13 H13B 109.7 . . ?
C14 C13 H13B 109.7 . . ?
H13A C13 H13B 108.2 . . ?
C12 C11 C10 118.8(3) . . ?
C12 C11 H11A 107.6 . . ?
C10 C11 H11A 107.6 . . ?
C12 C11 H11B 107.6 . . ?
C10 C11 H11B 107.6 . . ?
H11A C11 H11B 107.1 . . ?
C16 C15 O4 111.4(4) . . ?
C16 C15 H15A 109.3 . . ?
O4 C15 H15A 109.3 . . ?
C16 C15 H15B 109.3 . . ?
O4 C15 H15B 109.3 . . ?
H15A C15 H15B 108.0 . . ?
C13 C14 H14A 109.5 . . ?
C13 C14 H14B 109.5 . . ?
H14A C14 H14B 109.5 . . ?
C13 C14 H14C 109.5 . . ?
H14A C14 H14C 109.5 . . ?
H14B C14 H14C 109.5 . . ?
C15 C16 H16A 109.5 . . ?
C15 C16 H16B 109.5 . . ?
H16A C16 H16B 109.5 . . ?
C15 C16 H16C 109.5 . . ?
H16A C16 H16C 109.5 . . ?
H16B C16 H16C 109.5 . . ?

loop_
_geom_bond_atom_site_label_1
_geom_bond_atom_site_label_2
_geom_bond_distance
_geom_bond_site_symmetry_2
_geom_bond_publ_flag
P1 O2 1.4617(18) . ?
P1 O4 1.570(2) . ?
P1 O3 1.574(2) . ?
P1 C4 1.822(2) . ?
O4 C15 1.438(4) . ?
O3 C13 1.440(4) . ?
N9 C9A 1.394(3) . ?
N9 C10 1.404(4) . ?
N9 C8A 1.445(3) . ?
O1 C10 1.202(4) . ?
N1 C9A 1.344(3) . ?
N1 N2 1.359(4) . ?
N1 C12 1.444(4) . ?
C4 C3A 1.489(3) . ?
C4 C4A 1.528(3) . ?
C4 H4 0.9800 . ?
C3A C9A 1.360(4) . ?
C3A C3 1.405(4) . ?
C4A C5 1.394(3) . ?
C4A C8A 1.407(3) . ?
C8A C8 1.406(3) . ?
N2 C3 1.317(4) . ?
C8 C7 1.364(4) . ?
C8 H8 0.9300 . ?
C5 C6 1.379(4) . ?
C5 H5 0.9300 . ?
C6 C7 1.384(5) . ?
C6 H6 0.9300 . ?
C7 H7 0.9300 . ?
C10 C11 1.491(5) . ?
C3 H3 0.9300 . ?
C12 C11 1.473(6) . ?
C12 H12A 0.9700 . ?
C12 H12B 0.9700 . ?
C13 C14 1.440(6) . ?
C13 H13A 0.9700 . ?
C13 H13B 0.9700 . ?
C11 H11A 0.9700 . ?
C11 H11B 0.9700 . ?
C15 C16 1.436(5) . ?
C15 H15A 0.9700 . ?
C15 H15B 0.9700 . ?
C14 H14A 0.9600 . ?
C14 H14B 0.9600 . ?
C14 H14C 0.9600 . ?
C16 H16A 0.9600 . ?
C16 H16B 0.9600 . ?
C16 H16C 0.9600 . ?
